data_7060041
loop_
_publ_author_name
'Zhang, Yingjie'
'Liu, Ming'
'Karatchevtseva, Inna'
'Price, Jason R.'
'Tao, Zhu'
'Wei, Gang'

_publ_section_title
;
 Yttrium and lanthanide (Ln = La and Gd) complexes with cucurbit[10]uril:
 crystals transforming from supramolecular frameworks to coordination
 nanotubes
;
_journal_issue 42
_journal_name_full 'New Journal of Chemistry'
_journal_page_first 18208
_journal_page_last 18215
_journal_paper_doi 10.1039/D0NJ03962D
_journal_volume 44
_journal_year 2020
_chemical_formula_moiety 'C60 H60 La4.13 N40 O48, 10(Cl)'
_chemical_formula_sum 'C60 H60 Cl10 La4.12 N40 O48'
_chemical_formula_weight 3036.98
_space_group_crystal_system monoclinic
_space_group_IT_number 12
_space_group_name_Hall '-C 2y'
_space_group_name_H-M_alt 'C 1 2/m 1'
_atom_sites_solution_hydrogens geom
_audit_creation_date 2020-09-30
_audit_creation_method
;
Olex2 1.2
(compiled 2017.08.10 svn.r3458 for OlexSys, GUI svn.r5381)
;
_audit_update_record
;
2020-09-30 deposited with the CCDC.	2020-10-13 downloaded from the CCDC.
;
_cell_angle_alpha 90
_cell_angle_beta 125.08(3)
_cell_angle_gamma 90
_cell_formula_units_Z 2
_cell_length_a 37.033(7)
_cell_length_b 10.727(2)
_cell_length_c 22.432(5)
_cell_measurement_reflns_used 18000
_cell_measurement_temperature 100(2)
_cell_measurement_theta_max 25.998
_cell_measurement_theta_min 1.109
_cell_volume 7292(4)
_computing_cell_refinement 'XDS (Kabsch, 1993)'
_computing_data_collection 'BlueIce (McPhillips, et al., 2002)'
_computing_data_reduction 'XDS (Kabsch, 1993)'
_computing_molecular_graphics 'Olex2 (Dolomanov et al., 2009)'
_computing_publication_material 'Olex2 (Dolomanov et al., 2009)'
_computing_structure_refinement 'ShelXL (Sheldrick, 2015)'
_computing_structure_solution 'ShelXT (Sheldrick, 2015)'
_diffrn_ambient_temperature 100(2)
_diffrn_measured_fraction_theta_full 0.999
_diffrn_measured_fraction_theta_max 0.999
_diffrn_measurement_device_type 'Eiga Detector'
_diffrn_radiation_type 'silicon double crystal monochromated synchrotron'
_diffrn_radiation_wavelength 0.71078
_diffrn_reflns_av_R_equivalents 0.0638
_diffrn_reflns_av_unetI/netI 0.0787
_diffrn_reflns_Laue_measured_fraction_full 0.999
_diffrn_reflns_Laue_measured_fraction_max 0.999
_diffrn_reflns_limit_h_max 45
_diffrn_reflns_limit_h_min -45
_diffrn_reflns_limit_k_max 13
_diffrn_reflns_limit_k_min -13
_diffrn_reflns_limit_l_max 27
_diffrn_reflns_limit_l_min -27
_diffrn_reflns_number 48495
_diffrn_reflns_point_group_measured_fraction_full 0.999
_diffrn_reflns_point_group_measured_fraction_max 0.999
_diffrn_reflns_theta_full 25.244
_diffrn_reflns_theta_max 25.998
_diffrn_reflns_theta_min 1.109
_diffrn_source 'Australian Synchrotron MX2'
_exptl_absorpt_coefficient_mu 1.447
_exptl_absorpt_correction_T_max 0.7464
_exptl_absorpt_correction_T_min 0.4528
_exptl_absorpt_correction_type none
_exptl_absorpt_process_details
;
SADABS-2012/1 (Bruker,2012) was used for absorption correction.
wR2(int) was 0.1466 before and 0.0647 after correction.
The Ratio of minimum to maximum transmission is 0.6066.
The \l/2 correction factor is 0.0015.
;
_exptl_crystal_colour colorless
_exptl_crystal_density_diffrn 1.383
_exptl_crystal_description prism
_exptl_crystal_F_000 2978
_exptl_crystal_size_max 0.06
_exptl_crystal_size_mid 0.03
_exptl_crystal_size_min 0.02
_refine_diff_density_max 2.033
_refine_diff_density_min -1.349
_refine_diff_density_rms 0.153
_refine_ls_extinction_method none
_refine_ls_goodness_of_fit_ref 1.035
_refine_ls_hydrogen_treatment constr
_refine_ls_matrix_type full
_refine_ls_number_parameters 400
_refine_ls_number_reflns 7571
_refine_ls_number_restraints 0
_refine_ls_restrained_S_all 1.035
_refine_ls_R_factor_all 0.0682
_refine_ls_R_factor_gt 0.0649
_refine_ls_shift/su_max 0.000
_refine_ls_shift/su_mean 0.000
_refine_ls_structure_factor_coef Fsqd
_refine_ls_weighting_details 'w=1/[\s^2^(Fo^2^)+(0.1055P)^2^+38.1970P] where P=(Fo^2^+2Fc^2^)/3'
_refine_ls_weighting_scheme calc
_refine_ls_wR_factor_gt 0.1915
_refine_ls_wR_factor_ref 0.1958
_reflns_Friedel_coverage 0.000
_reflns_number_gt 6821
_reflns_number_total 7571
_reflns_threshold_expression 'I > 2\s(I)'
_cod_data_source_file d0nj03962d2.cif
_cod_data_source_block c2bym_sq
_cod_depositor_comments 'Adding full bibliography for 7060040--7060043.cif.'
_cod_original_cell_volume 7293(3)
_cod_original_sg_symbol_H-M C2/m
_cod_database_code 7060041
_shelx_shelxl_version_number 2014/7
_shelx_space_group_comment
;
The symmetry employed for this shelxl refinement is uniquely defined
by the following loop, which should always be used as a source of
symmetry information in preference to the above space-group names.
They are only intended as comments.
;
_olex2_refinement_description
;
1. Fixed Uiso
 At 1.2 times of:
  All C(H) groups, All C(H,H) groups
2. Others
 Fixed Sof: La3(0.03125)
3.a Ternary CH refined with riding coordinates:
 C3(H3), C4(H4), C7(H7), C8(H8), C11(H11), C12(H12), C15(H15), C16(H16),
 C19(H19), C20(H20)
3.b Secondary CH2 refined with riding coordinates:
 C1(H1A,H1B), C5(H5A,H5B), C9(H9A,H9B), C13(H13A,H13B), C17(H17A,H17B)
;
_olex2_submission_special_instructions 'No special instructions were received'

loop_
_space_group_symop_operation_xyz
'x, y, z'
'-x, y, -z'
'x+1/2, y+1/2, z'
'-x+1/2, y+1/2, -z'
'-x, -y, -z'
'x, -y, z'
'-x+1/2, -y+1/2, -z'
'x+1/2, -y+1/2, z'

loop_
_atom_site_label
_atom_site_type_symbol
_atom_site_fract_x
_atom_site_fract_y
_atom_site_fract_z
_atom_site_U_iso_or_equiv
_atom_site_adp_type
_atom_site_occupancy
_atom_site_site_symmetry_order
_atom_site_calc_flag
_atom_site_refinement_flags_posn
_atom_site_refinement_flags_adp
_atom_site_refinement_flags_occupancy
_atom_site_disorder_assembly
_atom_site_disorder_group
La1 La 0.41419(2) 0.5000 0.63226(2) 0.04511(16) Uani 1 2 d S T P . .
La2 La 0.35541(2) 0.5000 0.26617(3) 0.04800(17) Uani 1 2 d S T P . .
La3 La 0.3541(3) 0.5000 0.4335(4) 0.0510(18) Uani 0.0625 2 d S T P . .
O1 O 0.39191(13) 0.2848(3) 0.6430(2) 0.0470(8) Uani 1 1 d . . . . .
O1W O 0.3509(2) 0.5000 0.6478(4) 0.0617(15) Uani 1 2 d S T P . .
O2 O 0.32671(13) 0.2850(3) 0.41268(19) 0.0463(8) Uani 1 1 d . . . . .
O2W O 0.4483(2) 0.5000 0.7685(3) 0.0639(16) Uani 1 2 d S T P . .
O3 O 0.32508(15) 0.2875(3) 0.2284(2) 0.0521(9) Uani 1 1 d . . . . .
O3W O 0.48372(16) 0.6383(5) 0.6966(3) 0.0760(13) Uani 1 1 d . . . . .
O4 O 0.39094(14) 0.2835(3) 0.1235(2) 0.0511(9) Uani 1 1 d . . . . .
O4W O 0.3432(2) 0.5000 0.5073(3) 0.077(2) Uani 1 2 d S T P . .
O5 O 0.49586(13) 0.2831(3) 0.1661(2) 0.0538(9) Uani 1 1 d . . . . .
O5W O 0.4193(2) 0.3645(6) 0.5431(3) 0.098(2) Uani 1 1 d . . . . .
O6W O 0.3095(2) 0.5000 0.3178(4) 0.0682(17) Uani 1 2 d S T P . .
O7W O 0.2731(2) 0.5000 0.1588(3) 0.0667(17) Uani 1 2 d S T P . .
O8W O 0.3524(4) 0.5000 0.1528(5) 0.101(3) Uani 1 2 d S T P . .
O9W O 0.4149(3) 0.6397(7) 0.2751(5) 0.126(3) Uani 1 1 d . . . . .
O10W O 0.39229(19) 0.6373(5) 0.3807(3) 0.0789(14) Uani 1 1 d . . . . .
N1 N 0.39448(13) 0.1140(3) 0.7062(2) 0.0367(8) Uani 1 1 d . . . . .
N2 N 0.34795(13) 0.1130(3) 0.5858(2) 0.0369(8) Uani 1 1 d . . . . .
N3 N 0.31059(14) 0.1137(3) 0.4557(2) 0.0392(9) Uani 1 1 d . . . . .
N4 N 0.28987(14) 0.1134(3) 0.3407(2) 0.0385(9) Uani 1 1 d . . . . .
N5 N 0.29024(14) 0.1135(3) 0.2335(2) 0.0391(9) Uani 1 1 d . . . . .
N6 N 0.31048(15) 0.1137(4) 0.1575(2) 0.0421(9) Uani 1 1 d . . . . .
N7 N 0.34595(14) 0.1135(4) 0.0949(2) 0.0413(9) Uani 1 1 d . . . . .
N8 N 0.39121(13) 0.1136(3) 0.0606(2) 0.0386(8) Uani 1 1 d . . . . .
N9 N 0.46514(13) 0.1136(4) 0.0911(2) 0.0387(9) Uani 1 1 d . . . . .
N10 N 0.53697(13) 0.1127(4) 0.1738(2) 0.0420(9) Uani 1 1 d . . . . .
C1 C 0.42002(16) 0.1685(4) 0.7783(2) 0.0430(11) Uani 1 1 d . . . . .
H1A H 0.4236 0.2569 0.7741 0.052 Uiso 1 1 calc R . . . .
H1B H 0.4038 0.1596 0.7999 0.052 Uiso 1 1 calc R . . . .
C2 C 0.37917(16) 0.1806(4) 0.6449(3) 0.0381(10) Uani 1 1 d . . . . .
C3 C 0.3694(2) 0.0000 0.6921(3) 0.0342(13) Uani 1 2 d S T P . .
H3 H 0.3538 0.0000 0.7156 0.041 Uiso 1 2 calc RS T P . .
C4 C 0.3372(2) 0.0000 0.6074(3) 0.0359(13) Uani 1 2 d S T P . .
H4 H 0.3063 0.0000 0.5912 0.043 Uiso 1 2 calc RS T P . .
C5 C 0.31527(18) 0.1733(4) 0.5176(2) 0.0416(11) Uani 1 1 d . . . . .
H5A H 0.2870 0.1722 0.5111 0.050 Uiso 1 1 calc R . . . .
H5B H 0.3236 0.2597 0.5196 0.050 Uiso 1 1 calc R . . . .
C6 C 0.31062(17) 0.1806(4) 0.4040(2) 0.0389(10) Uani 1 1 d . . . . .
C7 C 0.2851(2) 0.0000 0.4262(4) 0.0386(14) Uani 1 2 d S T P . .
H7 H 0.2598 0.0000 0.4292 0.046 Uiso 1 2 calc RS T P . .
C8 C 0.2702(2) 0.0000 0.3450(3) 0.0376(14) Uani 1 2 d S T P . .
H8 H 0.2380 0.0000 0.3104 0.045 Uiso 1 2 calc RS T P . .
C9 C 0.27363(18) 0.1718(4) 0.2715(3) 0.0425(11) Uani 1 1 d . . . . .
H9A H 0.2821 0.2590 0.2796 0.051 Uiso 1 1 calc R . . . .
H9B H 0.2417 0.1681 0.2410 0.051 Uiso 1 1 calc R . . . .
C10 C 0.31003(18) 0.1804(4) 0.2081(3) 0.0423(11) Uani 1 1 d . . . . .
C11 C 0.2710(3) 0.0000 0.1921(4) 0.0377(14) Uani 1 2 d S T P . .
H11 H 0.2388 0.0000 0.1659 0.045 Uiso 1 2 calc RS T P . .
C12 C 0.2847(3) 0.0000 0.1390(4) 0.0393(15) Uani 1 2 d S T P . .
H12 H 0.2591 0.0000 0.0880 0.047 Uiso 1 2 calc RS T P . .
C13 C 0.31423(18) 0.1744(4) 0.1032(3) 0.0431(11) Uani 1 1 d . . . . .
H13A H 0.2856 0.1743 0.0567 0.052 Uiso 1 1 calc R . . . .
H13B H 0.3230 0.2605 0.1174 0.052 Uiso 1 1 calc R . . . .
C14 C 0.37729(17) 0.1810(5) 0.0957(3) 0.0434(11) Uani 1 1 d . . . . .
C15 C 0.3345(2) 0.0000 0.0521(4) 0.0362(13) Uani 1 2 d S T P . .
H15 H 0.3036 0.0000 0.0101 0.043 Uiso 1 2 calc RS T P . .
C16 C 0.3661(2) 0.0000 0.0287(4) 0.0355(13) Uani 1 2 d S T P . .
H16 H 0.3501 0.0000 -0.0244 0.043 Uiso 1 2 calc RS T P . .
C17 C 0.42106(15) 0.1626(4) 0.0451(3) 0.0390(10) Uani 1 1 d . . . . .
H17A H 0.4223 0.2525 0.0504 0.047 Uiso 1 1 calc R . . . .
H17B H 0.4095 0.1443 -0.0053 0.047 Uiso 1 1 calc R . . . .
C18 C 0.49908(16) 0.1802(4) 0.1459(3) 0.0414(10) Uani 1 1 d . . . . .
C19 C 0.4791(2) 0.0000 0.0748(4) 0.0371(13) Uani 1 2 d S T P . .
H19 H 0.4719 0.0000 0.0254 0.045 Uiso 1 2 calc RS T P . .
C20 C 0.5299(2) 0.0000 0.1345(4) 0.0382(14) Uani 1 2 d S T P . .
H20 H 0.5465 0.0000 0.1127 0.046 Uiso 1 2 calc RS T P . .
Cl1 Cl 0.20326(6) 0.22256(16) 0.34992(10) 0.0663(4) Uani 1 1 d . . . . .
Cl2 Cl 0.13453(9) 0.5000 0.14209(14) 0.0702(6) Uani 1 2 d S T P . .
Cl3 Cl 0.21282(6) 0.25730(18) 0.07336(10) 0.0754(5) Uani 1 1 d . . . . .

loop_
_atom_site_aniso_label
_atom_site_aniso_U_11
_atom_site_aniso_U_22
_atom_site_aniso_U_33
_atom_site_aniso_U_23
_atom_site_aniso_U_13
_atom_site_aniso_U_12
La1 0.0626(3) 0.0223(2) 0.0464(3) 0.000 0.0289(2) 0.000
La2 0.0732(3) 0.0225(2) 0.0560(3) 0.000 0.0416(3) 0.000
La3 0.095(5) 0.018(3) 0.039(3) 0.000 0.038(4) 0.000
O1 0.065(2) 0.0196(16) 0.0493(19) -0.0018(14) 0.0287(17) -0.0017(14)
O1W 0.081(4) 0.037(3) 0.080(4) 0.000 0.053(4) 0.000
O2 0.077(2) 0.0156(15) 0.0434(18) -0.0004(13) 0.0332(18) -0.0027(15)
O2W 0.080(4) 0.045(3) 0.057(3) 0.000 0.034(3) 0.000
O3 0.092(3) 0.0167(16) 0.060(2) -0.0032(15) 0.051(2) -0.0044(16)
O3W 0.078(3) 0.072(3) 0.075(3) -0.014(3) 0.042(3) -0.019(3)
O4 0.073(2) 0.0226(17) 0.063(2) -0.0067(16) 0.042(2) -0.0069(16)
O4W 0.066(4) 0.105(6) 0.046(3) 0.000 0.023(3) 0.000
O5 0.061(2) 0.0280(18) 0.051(2) -0.0067(16) 0.0199(18) 0.0034(15)
O5W 0.138(5) 0.091(4) 0.066(3) 0.014(3) 0.060(3) 0.058(4)
O6W 0.079(4) 0.076(5) 0.058(4) 0.000 0.044(3) 0.000
O7W 0.082(4) 0.038(3) 0.057(3) 0.000 0.026(3) 0.000
O8W 0.152(8) 0.093(6) 0.100(6) 0.000 0.097(6) 0.000
O9W 0.155(6) 0.106(5) 0.181(7) -0.056(5) 0.134(6) -0.065(5)
O10W 0.109(4) 0.058(3) 0.054(2) -0.008(2) 0.037(3) -0.013(3)
N1 0.050(2) 0.0154(17) 0.0353(18) -0.0029(15) 0.0192(17) -0.0010(15)
N2 0.055(2) 0.0138(17) 0.0336(18) 0.0012(14) 0.0210(17) 0.0009(15)
N3 0.066(2) 0.0172(18) 0.0353(19) -0.0024(15) 0.0292(18) -0.0008(16)
N4 0.064(2) 0.0167(18) 0.0345(18) 0.0004(15) 0.0282(18) 0.0005(16)
N5 0.065(2) 0.0185(18) 0.0401(19) -0.0030(16) 0.0336(19) -0.0031(16)
N6 0.071(3) 0.0193(19) 0.049(2) -0.0023(17) 0.042(2) -0.0021(17)
N7 0.059(2) 0.0204(19) 0.049(2) -0.0035(17) 0.034(2) -0.0014(16)
N8 0.052(2) 0.0190(18) 0.046(2) -0.0023(16) 0.0284(18) -0.0013(15)
N9 0.047(2) 0.0205(19) 0.041(2) -0.0029(16) 0.0204(17) 0.0004(15)
N10 0.048(2) 0.022(2) 0.042(2) -0.0024(16) 0.0170(18) -0.0021(16)
C1 0.054(3) 0.022(2) 0.034(2) -0.0057(18) 0.014(2) 0.0032(19)
C2 0.054(3) 0.017(2) 0.040(2) 0.0019(18) 0.025(2) 0.0059(18)
C3 0.051(3) 0.018(3) 0.029(3) 0.000 0.020(3) 0.000
C4 0.046(3) 0.027(3) 0.029(3) 0.000 0.018(3) 0.000
C5 0.065(3) 0.022(2) 0.029(2) 0.0014(18) 0.022(2) 0.006(2)
C6 0.060(3) 0.016(2) 0.036(2) 0.0032(17) 0.026(2) 0.0052(18)
C7 0.063(4) 0.019(3) 0.037(3) 0.000 0.031(3) 0.000
C8 0.059(4) 0.022(3) 0.032(3) 0.000 0.027(3) 0.000
C9 0.072(3) 0.022(2) 0.038(2) 0.0005(19) 0.034(2) 0.006(2)
C10 0.068(3) 0.018(2) 0.043(2) 0.0024(19) 0.032(2) 0.006(2)
C11 0.064(4) 0.017(3) 0.037(3) 0.000 0.031(3) 0.000
C12 0.070(4) 0.013(3) 0.040(3) 0.000 0.035(3) 0.000
C13 0.071(3) 0.019(2) 0.050(3) 0.005(2) 0.041(3) 0.006(2)
C14 0.058(3) 0.028(2) 0.045(2) 0.001(2) 0.030(2) 0.000(2)
C15 0.052(4) 0.017(3) 0.037(3) 0.000 0.024(3) 0.000
C16 0.044(3) 0.016(3) 0.041(3) 0.000 0.021(3) 0.000
C17 0.047(2) 0.019(2) 0.045(2) 0.0068(18) 0.023(2) 0.0034(17)
C18 0.051(3) 0.024(2) 0.040(2) 0.0046(19) 0.020(2) 0.0009(19)
C19 0.042(3) 0.023(3) 0.036(3) 0.000 0.017(3) 0.000
C20 0.045(3) 0.028(3) 0.037(3) 0.000 0.020(3) 0.000
Cl1 0.0732(9) 0.0517(9) 0.0803(10) 0.0045(8) 0.0478(8) 0.0080(7)
Cl2 0.0805(15) 0.0702(15) 0.0644(13) 0.000 0.0442(12) 0.000
Cl3 0.0841(11) 0.0588(10) 0.0645(9) 0.0118(8) 0.0318(8) 0.0125(8)

loop_
_atom_type_symbol
_atom_type_description
_atom_type_scat_dispersion_real
_atom_type_scat_dispersion_imag
_atom_type_scat_source
C C 0.0033 0.0016 'International Tables Vol C Tables 4.2.6.8 and 6.1.1.4'
H H 0.0000 0.0000 'International Tables Vol C Tables 4.2.6.8 and 6.1.1.4'
Cl Cl 0.1484 0.1585 'International Tables Vol C Tables 4.2.6.8 and 6.1.1.4'
La La -0.2871 2.4523 'International Tables Vol C Tables 4.2.6.8 and 6.1.1.4'
N N 0.0061 0.0033 'International Tables Vol C Tables 4.2.6.8 and 6.1.1.4'
O O 0.0106 0.0060 'International Tables Vol C Tables 4.2.6.8 and 6.1.1.4'

loop_
_geom_angle_atom_site_label_1
_geom_angle_atom_site_label_2
_geom_angle_atom_site_label_3
_geom_angle
_geom_angle_site_symmetry_1
_geom_angle_site_symmetry_3
_geom_angle_publ_flag
O1 La1 La3 96.52(10) 6_565 . ?
O1 La1 La3 96.52(10) . . ?
O1 La1 O1 133.86(18) . 6_565 ?
O1 La1 O1W 67.03(9) . . ?
O1 La1 O1W 67.03(9) 6_565 . ?
O1 La1 O2W 81.30(10) 6_565 . ?
O1 La1 O2W 81.31(10) . . ?
O1 La1 O3W 72.22(16) . 6_565 ?
O1 La1 O3W 138.91(16) 6_565 6_565 ?
O1 La1 O3W 72.22(16) 6_565 . ?
O1 La1 O3W 138.91(15) . . ?
O1 La1 O4W 85.17(11) 6_565 . ?
O1 La1 O4W 85.17(11) . . ?
O1 La1 O5W 74.25(19) . . ?
O1 La1 O5W 74.26(19) 6_565 6_565 ?
O1 La1 O5W 140.51(15) 6_565 . ?
O1 La1 O5W 140.50(15) . 6_565 ?
O1W La1 La3 101.7(2) . . ?
O1W La1 O3W 128.48(16) . . ?
O1W La1 O3W 128.48(16) . 6_565 ?
O1W La1 O5W 126.1(2) . . ?
O1W La1 O5W 126.1(2) . 6_565 ?
O2W La1 La3 174.1(2) . . ?
O2W La1 O1W 72.5(2) . . ?
O2W La1 O3W 71.43(18) . . ?
O2W La1 O3W 71.43(18) . 6_565 ?
O2W La1 O5W 136.61(15) . 6_565 ?
O2W La1 O5W 136.61(15) . . ?
O3W La1 La3 113.18(17) 6_565 . ?
O3W La1 La3 113.18(17) . . ?
O3W La1 O3W 70.3(3) 6_565 . ?
O4W La1 La3 29.2(2) . . ?
O4W La1 O1W 72.4(2) . . ?
O4W La1 O2W 144.9(2) . . ?
O4W La1 O3W 133.93(16) . 6_565 ?
O4W La1 O3W 133.93(16) . . ?
O4W La1 O5W 68.21(19) . . ?
O4W La1 O5W 68.21(19) . 6_565 ?
O5W La1 La3 46.90(15) . . ?
O5W La1 La3 46.90(15) 6_565 . ?
O5W La1 O3W 105.4(2) . . ?
O5W La1 O3W 67.22(18) 6_565 . ?
O5W La1 O3W 105.4(2) 6_565 6_565 ?
O5W La1 O3W 67.22(17) . 6_565 ?
O5W La1 O5W 69.1(3) 6_565 . ?
O3 La2 La3 94.49(10) 6_565 . ?
O3 La2 La3 94.49(10) . . ?
O3 La2 O3 135.1(2) 6_565 . ?
O3 La2 O6W 82.27(11) . . ?
O3 La2 O6W 82.27(11) 6_565 . ?
O3 La2 O7W 67.58(10) . . ?
O3 La2 O7W 67.58(10) 6_565 . ?
O3 La2 O8W 84.51(13) 6_565 . ?
O3 La2 O8W 84.51(13) . . ?
O3 La2 O9W 139.86(19) 6_565 6_565 ?
O3 La2 O9W 71.9(2) . 6_565 ?
O3 La2 O9W 139.86(19) . . ?
O3 La2 O9W 71.9(2) 6_565 . ?
O3 La2 O10W 138.50(15) 6_565 6_565 ?
O3 La2 O10W 138.50(15) . . ?
O3 La2 O10W 71.90(16) 6_565 . ?
O3 La2 O10W 71.90(16) . 6_565 ?
O6W La2 La3 32.5(2) . . ?
O6W La2 O7W 71.7(2) . . ?
O6W La2 O9W 136.82(18) . . ?
O6W La2 O9W 136.82(18) . 6_565 ?
O6W La2 O10W 69.84(18) . . ?
O6W La2 O10W 69.85(18) . 6_565 ?
O7W La2 La3 104.2(2) . . ?
O8W La2 La3 177.3(3) . . ?
O8W La2 O6W 144.8(3) . . ?
O8W La2 O7W 73.2(3) . . ?
O8W La2 O9W 67.1(3) . . ?
O8W La2 O9W 67.1(3) . 6_565 ?
O8W La2 O10W 135.22(19) . 6_565 ?
O8W La2 O10W 135.22(19) . . ?
O9W La2 La3 114.9(2) 6_565 . ?
O9W La2 La3 114.9(2) . . ?
O9W La2 O7W 124.9(3) 6_565 . ?
O9W La2 O7W 124.9(3) . . ?
O9W La2 O9W 71.1(4) . 6_565 ?
O10W La2 La3 46.37(15) . . ?
O10W La2 La3 46.38(15) 6_565 . ?
O10W La2 O7W 126.69(18) . . ?
O10W La2 O7W 126.69(18) 6_565 . ?
O10W La2 O9W 108.4(3) . 6_565 ?
O10W La2 O9W 69.5(2) 6_565 6_565 ?
O10W La2 O9W 69.5(2) . . ?
O10W La2 O9W 108.4(3) 6_565 . ?
O10W La2 O10W 69.9(2) 6_565 . ?
La1 La3 La2 149.6(3) . . ?
O2 La3 La1 97.29(18) . . ?
O2 La3 La1 97.29(18) 6_565 . ?
O2 La3 La2 92.92(18) 6_565 . ?
O2 La3 La2 92.93(18) . . ?
O2 La3 O2 140.0(4) 6_565 . ?
O2 La3 O5W 137.8(3) 6_565 . ?
O2 La3 O5W 73.7(2) . . ?
O2 La3 O5W 73.7(2) 6_565 6_565 ?
O2 La3 O5W 137.8(3) . 6_565 ?
O2 La3 O10W 70.85(18) . 6_565 ?
O2 La3 O10W 133.1(3) . . ?
O2 La3 O10W 133.1(3) 6_565 6_565 ?
O2 La3 O10W 70.84(18) 6_565 . ?
O4W La3 La1 39.7(3) . . ?
O4W La3 La2 170.6(4) . . ?
O4W La3 O2 84.0(2) . . ?
O4W La3 O2 84.0(2) . 6_565 ?
O4W La3 O5W 74.5(3) . 6_565 ?
O4W La3 O5W 74.5(3) . . ?
O4W La3 O6W 130.6(5) . . ?
O4W La3 O10W 142.3(2) . . ?
O4W La3 O10W 142.3(2) . 6_565 ?
O5W La3 La1 44.40(15) 6_565 . ?
O5W La3 La1 44.40(15) . . ?
O5W La3 La2 113.2(3) 6_565 . ?
O5W La3 La2 113.2(3) . . ?
O5W La3 O5W 65.8(4) 6_565 . ?
O5W La3 O10W 71.8(2) . 6_565 ?
O5W La3 O10W 105.8(4) 6_565 6_565 ?
O5W La3 O10W 71.8(2) 6_565 . ?
O5W La3 O10W 105.8(4) . . ?
O6W La3 La1 170.4(4) . . ?
O6W La3 La2 40.0(2) . . ?
O6W La3 O2 79.7(2) . . ?
O6W La3 O2 79.7(2) . 6_565 ?
O6W La3 O5W 141.1(2) . . ?
O6W La3 O5W 141.1(2) . 6_565 ?
O6W La3 O10W 72.9(3) . 6_565 ?
O6W La3 O10W 72.9(3) . . ?
O10W La3 La1 115.0(3) 6_565 . ?
O10W La3 La1 115.0(3) . . ?
O10W La3 La2 42.83(14) 6_565 . ?
O10W La3 La2 42.83(14) . . ?
O10W La3 O10W 65.1(3) . 6_565 ?
C2 O1 La1 176.8(4) . . ?
C6 O2 La3 174.4(4) . . ?
C10 O3 La2 178.4(4) . . ?
La3 O4W La1 111.0(4) . . ?
La1 O5W La3 88.7(2) . . ?
La3 O6W La2 107.5(4) . . ?
La2 O10W La3 90.8(2) . . ?
C1 N1 C3 120.6(4) . . ?
C2 N1 C1 123.1(4) . . ?
C2 N1 C3 112.3(4) . . ?
C2 N2 C4 111.4(4) . . ?
C2 N2 C5 121.1(4) . . ?
C4 N2 C5 120.3(4) . . ?
C5 N3 C7 119.9(4) . . ?
C6 N3 C5 121.7(4) . . ?
C6 N3 C7 111.9(4) . . ?
C6 N4 C8 112.0(4) . . ?
C6 N4 C9 121.7(4) . . ?
C9 N4 C8 121.4(4) . . ?
C10 N5 C9 122.1(4) . . ?
C10 N5 C11 111.0(4) . . ?
C11 N5 C9 121.5(5) . . ?
C10 N6 C12 111.3(4) . . ?
C10 N6 C13 121.2(4) . . ?
C12 N6 C13 119.8(4) . . ?
C13 N7 C15 120.9(5) . . ?
C14 N7 C13 120.5(4) . . ?
C14 N7 C15 112.1(4) . . ?
C14 N8 C16 112.4(4) . . ?
C14 N8 C17 122.9(4) . . ?
C17 N8 C16 123.7(4) . . ?
C17 N9 C19 123.2(4) . . ?
C18 N9 C17 122.6(4) . . ?
C18 N9 C19 113.1(4) . . ?
C18 N10 C1 121.6(4) . 2_656 ?
C18 N10 C20 112.9(4) . . ?
C20 N10 C1 122.8(5) . 2_656 ?
N10 C1 N1 113.4(4) 2_656 . ?
O1 C2 N1 125.0(4) . . ?
O1 C2 N2 125.6(4) . . ?
N1 C2 N2 109.4(4) . . ?
N1 C3 N1 114.2(5) 6 . ?
N1 C3 C4 102.3(3) . . ?
N1 C3 C4 102.3(3) 6 . ?
N2 C4 N2 114.2(5) 6 . ?
N2 C4 C3 104.0(4) . . ?
N2 C4 C3 104.0(3) 6 . ?
N3 C5 N2 112.6(4) . . ?
O2 C6 N3 125.5(4) . . ?
O2 C6 N4 125.1(4) . . ?
N3 C6 N4 109.4(4) . . ?
N3 C7 N3 114.8(6) . 6 ?
N3 C7 C8 103.5(4) . . ?
N3 C7 C8 103.5(4) 6 . ?
N4 C8 N4 114.1(6) 6 . ?
N4 C8 C7 102.9(4) 6 . ?
N4 C8 C7 102.9(4) . . ?
N4 C9 N5 112.9(4) . . ?
O3 C10 N5 124.6(4) . . ?
O3 C10 N6 125.4(5) . . ?
N6 C10 N5 110.0(4) . . ?
N5 C11 N5 114.6(6) 6 . ?
N5 C11 C12 103.7(4) 6 . ?
N5 C11 C12 103.7(4) . . ?
N6 C12 N6 114.0(6) 6 . ?
N6 C12 C11 103.4(4) 6 . ?
N6 C12 C11 103.4(4) . . ?
N7 C13 N6 112.4(4) . . ?
O4 C14 N7 125.8(5) . . ?
O4 C14 N8 126.0(5) . . ?
N7 C14 N8 108.2(4) . . ?
N7 C15 N7 113.6(5) . 6 ?
N7 C15 C16 103.7(4) 6 . ?
N7 C15 C16 103.7(4) . . ?
N8 C16 N8 114.6(5) 6 . ?
N8 C16 C15 103.4(4) 6 . ?
N8 C16 C15 103.4(4) . . ?
N8 C17 N9 113.9(4) . . ?
O5 C18 N9 125.2(5) . . ?
O5 C18 N10 126.8(5) . . ?
N9 C18 N10 108.0(4) . . ?
N9 C19 N9 114.2(6) 6 . ?
N9 C19 C20 102.3(4) 6 . ?
N9 C19 C20 102.3(4) . . ?
N10 C20 N10 115.6(6) . 6 ?
N10 C20 C19 103.4(4) 6 . ?
N10 C20 C19 103.4(4) . . ?

loop_
_geom_bond_atom_site_label_1
_geom_bond_atom_site_label_2
_geom_bond_distance
_geom_bond_site_symmetry_2
_geom_bond_publ_flag
La1 La3 3.665(7) . ?
La1 O1 2.509(3) . ?
La1 O1 2.509(3) 6_565 ?
La1 O1W 2.559(6) . ?
La1 O2W 2.550(6) . ?
La1 O3W 2.577(5) 6_565 ?
La1 O3W 2.577(5) . ?
La1 O4W 2.510(6) . ?
La1 O5W 2.565(5) 6_565 ?
La1 O5W 2.565(5) . ?
La2 La3 3.781(7) . ?
La2 O3 2.466(4) . ?
La2 O3 2.466(4) 6_565 ?
La2 O6W 2.549(6) . ?
La2 O7W 2.579(7) . ?
La2 O8W 2.481(8) . ?
La2 O9W 2.576(6) . ?
La2 O9W 2.576(6) 6_565 ?
La2 O10W 2.570(5) 6_565 ?
La2 O10W 2.570(5) . ?
La3 O2 2.454(5) . ?
La3 O2 2.454(4) 6_565 ?
La3 O4W 1.918(10) . ?
La3 O5W 2.677(9) 6_565 ?
La3 O5W 2.677(8) . ?
La3 O6W 2.129(10) . ?
La3 O10W 2.737(9) 6_565 ?
La3 O10W 2.737(9) . ?
O1 C2 1.223(6) . ?
O2 C6 1.231(6) . ?
O3 C10 1.243(6) . ?
O4 C14 1.221(6) . ?
O5 C18 1.224(6) . ?
N1 C1 1.447(6) . ?
N1 C2 1.353(6) . ?
N1 C3 1.456(5) . ?
N2 C2 1.363(6) . ?
N2 C4 1.444(5) . ?
N2 C5 1.449(6) . ?
N3 C5 1.445(6) . ?
N3 C6 1.364(6) . ?
N3 C7 1.448(5) . ?
N4 C6 1.368(6) . ?
N4 C8 1.450(5) . ?
N4 C9 1.446(6) . ?
N5 C9 1.448(6) . ?
N5 C10 1.364(6) . ?
N5 C11 1.447(5) . ?
N6 C10 1.349(6) . ?
N6 C12 1.454(6) . ?
N6 C13 1.457(6) . ?
N7 C13 1.447(6) . ?
N7 C14 1.360(7) . ?
N7 C15 1.455(5) . ?
N8 C14 1.370(6) . ?
N8 C16 1.448(5) . ?
N8 C17 1.435(6) . ?
N9 C17 1.439(6) . ?
N9 C18 1.351(6) . ?
N9 C19 1.451(5) . ?
N10 C1 1.443(6) 2_656 ?
N10 C18 1.369(6) . ?
N10 C20 1.430(5) . ?
C1 N10 1.443(6) 2_656 ?
C3 N1 1.456(5) 6 ?
C3 C4 1.558(8) . ?
C4 N2 1.444(5) 6 ?
C7 N3 1.448(5) 6 ?
C7 C8 1.569(9) . ?
C8 N4 1.450(5) 6 ?
C11 N5 1.447(5) 6 ?
C11 C12 1.541(9) . ?
C12 N6 1.454(6) 6 ?
C15 N7 1.455(5) 6 ?
C15 C16 1.532(10) . ?
C16 N8 1.448(5) 6 ?
C19 N9 1.451(5) 6 ?
C19 C20 1.560(9) . ?
C20 N10 1.430(5) 6 ?

loop_
_smtbx_masks_void_nr
_smtbx_masks_void_average_x
_smtbx_masks_void_average_y
_smtbx_masks_void_average_z
_smtbx_masks_void_volume
_smtbx_masks_void_count_electrons
_smtbx_masks_void_content
1 0.000 -0.228 0.000 666.0 252.9 ?
2 0.000 -0.178 0.500 612.8 200.8 ?
3 0.500 -0.616 0.000 666.0 252.9 ?
4 0.500 -0.554 0.500 612.8 200.8 ?
